data_7033429
loop_
_publ_author_name
'Mede, Ralf'
'Lorett-Vel\'asquez, Vaneza Paola'
'Klein, Moritz'
'G\"orls, Helmar'
'Schmitt, Michael'
'Gessner, Guido'
'Heinemann, Stefan H.'
'Popp, J\"urgen'
'Westerhausen, Matthias'

_publ_section_title
;
 Carbon monoxide release properties and molecular structures of
 phenylthiolatomanganese(i) carbonyl complexes of the type
 [(OC)4Mn(\m-S-aryl)]2.
;
_journal_issue 7
_journal_name_full 'Dalton transactions (Cambridge, England : 2003)'
_journal_page_first 3020
_journal_page_last 3033
_journal_paper_doi 10.1039/c4dt03567d
_journal_volume 44
_journal_year 2015
_chemical_formula_moiety 'C22 H8 F6 Mn2 O8 S2'
_chemical_formula_sum 'C22 H8 F6 Mn2 O8 S2'
_chemical_formula_weight 688.28
_space_group_IT_number 14
_symmetry_cell_setting monoclinic
_symmetry_space_group_name_Hall '-P 2ybc'
_symmetry_space_group_name_H-M 'P 1 21/c 1'
_atom_sites_solution_hydrogens geom
_atom_sites_solution_primary direct
_atom_sites_solution_secondary difmap
_audit_creation_method SHELXL-97
_audit_update_record
;
2014-09-29 deposited with the CCDC.
2014-12-17 downloaded from the CCDC.
;
_cell_angle_alpha 90.00
_cell_angle_beta 101.244(1)
_cell_angle_gamma 90.00
_cell_formula_units_Z 2
_cell_length_a 11.5033(3)
_cell_length_b 6.3460(2)
_cell_length_c 17.4457(3)
_cell_measurement_temperature 133(2)
_cell_volume 1249.09(6)
_computing_cell_refinement DENZO
_computing_data_collection COLLECT
_computing_data_reduction DENZO
_computing_molecular_graphics SHELXTL/PC
_computing_publication_material SHELXL-97
_computing_structure_refinement 'SHELXL-97 (Sheldrick, 2008)'
_computing_structure_solution 'SHELXS-97 (Sheldrick, 2008)'
_diffrn_ambient_temperature 133(2)
_diffrn_measured_fraction_theta_full 0.996
_diffrn_measured_fraction_theta_max 0.996
_diffrn_measurement_device_type KappaCCD
_diffrn_measurement_method 'phi- + omega-scan'
_diffrn_radiation_monochromator graphite
_diffrn_radiation_source 'fine-focus sealed tube'
_diffrn_radiation_type MoK\a
_diffrn_radiation_wavelength 0.71073
_diffrn_reflns_av_R_equivalents 0.0220
_diffrn_reflns_av_sigmaI/netI 0.0259
_diffrn_reflns_limit_h_max 14
_diffrn_reflns_limit_h_min -14
_diffrn_reflns_limit_k_max 6
_diffrn_reflns_limit_k_min -8
_diffrn_reflns_limit_l_max 22
_diffrn_reflns_limit_l_min -22
_diffrn_reflns_number 7171
_diffrn_reflns_theta_full 27.46
_diffrn_reflns_theta_max 27.46
_diffrn_reflns_theta_min 3.42
_exptl_absorpt_coefficient_mu 1.270
_exptl_absorpt_correction_T_max 0.7456
_exptl_absorpt_correction_T_min 0.6486
_exptl_absorpt_correction_type multi-scan
_exptl_absorpt_process_details 'SADABS, Bruker-AXS, 2002'
_exptl_crystal_colour yellow-orange
_exptl_crystal_density_diffrn 1.830
_exptl_crystal_density_method 'not measured'
_exptl_crystal_description prism
_exptl_crystal_F_000 680
_exptl_crystal_size_max 0.035
_exptl_crystal_size_mid 0.035
_exptl_crystal_size_min 0.024
_refine_diff_density_max 0.933
_refine_diff_density_min -0.593
_refine_diff_density_rms 0.065
_refine_ls_extinction_method none
_refine_ls_goodness_of_fit_ref 1.037
_refine_ls_hydrogen_treatment refall
_refine_ls_matrix_type full
_refine_ls_number_parameters 197
_refine_ls_number_reflns 2840
_refine_ls_number_restraints 0
_refine_ls_restrained_S_all 1.037
_refine_ls_R_factor_all 0.0312
_refine_ls_R_factor_gt 0.0291
_refine_ls_shift/su_max 0.000
_refine_ls_shift/su_mean 0.000
_refine_ls_structure_factor_coef Fsqd
_refine_ls_weighting_details 'calc w=1/[\s^2^(Fo^2^)+(0.0200P)^2^+1.7901P] where P=(Fo^2^+2Fc^2^)/3'
_refine_ls_weighting_scheme calc
_refine_ls_wR_factor_gt 0.0673
_refine_ls_wR_factor_ref 0.0683
_reflns_number_gt 2674
_reflns_number_total 2840
_reflns_threshold_expression >2sigma(I)
_cod_data_source_file c4dt03567d2.cif
_cod_data_source_block FO4708
_cod_depositor_comments 'Adding full bibliography for 7033427--7033440.cif.'
_cod_original_sg_symbol_H-M 'P 21/c'
_cod_database_code 7033429
_publcif_datablock.id {1557952b-ac05-4b39-89fd-6fa279ebbac6}

loop_
_symmetry_equiv_pos_as_xyz
'x, y, z'
'-x, y+1/2, -z+1/2'
'-x, -y, -z'
'x, -y-1/2, z-1/2'

loop_
_atom_site_label
_atom_site_type_symbol
_atom_site_fract_x
_atom_site_fract_y
_atom_site_fract_z
_atom_site_U_iso_or_equiv
_atom_site_adp_type
_atom_site_occupancy
_atom_site_symmetry_multiplicity
_atom_site_calc_flag
Mn1 Mn 0.44594(2) 0.08425(4) 0.085421(14) 0.01239(8) Uani 1 1 d
S1 S 0.56806(4) 0.21689(7) -0.00082(2) 0.01315(10) Uani 1 1 d
O1 O 0.46120(13) 0.4755(2) 0.17972(8) 0.0240(3) Uani 1 1 d
O2 O 0.23127(13) 0.2553(2) -0.02234(9) 0.0261(3) Uani 1 1 d
O3 O 0.30267(13) -0.0955(3) 0.19318(8) 0.0272(3) Uani 1 1 d
O4 O 0.65469(12) -0.1436(2) 0.18041(8) 0.0263(3) Uani 1 1 d
F1 F 1.15384(13) 0.3132(4) 0.13722(12) 0.0786(7) Uani 1 1 d
F2 F 1.09330(15) 0.6214(3) 0.15474(10) 0.0600(5) Uani 1 1 d
F3 F 1.08911(13) 0.3905(3) 0.24103(8) 0.0533(5) Uani 1 1 d
C1 C 0.71733(15) 0.2619(3) 0.04926(10) 0.0143(3) Uani 1 1 d
C2 C 0.74064(17) 0.3318(3) 0.12632(11) 0.0191(4) Uani 1 1 d
C3 C 0.85552(18) 0.3796(3) 0.16352(11) 0.0208(4) Uani 1 1 d
C4 C 0.94832(16) 0.3588(3) 0.12414(11) 0.0193(4) Uani 1 1 d
C5 C 0.92601(17) 0.2913(3) 0.04704(11) 0.0215(4) Uani 1 1 d
C6 C 0.81134(17) 0.2446(3) 0.00967(11) 0.0189(4) Uani 1 1 d
C7 C 1.07101(19) 0.4155(4) 0.16431(12) 0.0303(5) Uani 1 1 d
C8 C 0.45900(16) 0.3244(3) 0.14361(10) 0.0173(4) Uani 1 1 d
C9 C 0.31352(16) 0.1950(3) 0.01814(10) 0.0165(3) Uani 1 1 d
C10 C 0.35536(16) -0.0285(3) 0.14976(10) 0.0177(4) Uani 1 1 d
C11 C 0.57790(16) -0.0521(3) 0.14521(10) 0.0167(4) Uani 1 1 d
H2 H 0.682(2) 0.350(4) 0.1537(13) 0.021(6) Uiso 1 1 d
H6 H 0.798(2) 0.202(4) -0.0447(14) 0.024(6) Uiso 1 1 d
H5 H 0.988(2) 0.276(4) 0.0193(14) 0.027(6) Uiso 1 1 d
H3 H 0.869(2) 0.428(4) 0.2153(15) 0.033(7) Uiso 1 1 d

loop_
_atom_site_aniso_label
_atom_site_aniso_U_11
_atom_site_aniso_U_22
_atom_site_aniso_U_33
_atom_site_aniso_U_23
_atom_site_aniso_U_13
_atom_site_aniso_U_12
Mn1 0.01172(14) 0.01552(14) 0.01039(13) -0.00068(10) 0.00332(9) -0.00063(10)
S1 0.0132(2) 0.0151(2) 0.01156(19) -0.00055(15) 0.00355(15) -0.00094(16)
O1 0.0277(7) 0.0235(7) 0.0216(7) -0.0075(6) 0.0067(6) -0.0014(6)
O2 0.0218(7) 0.0226(7) 0.0314(8) 0.0042(6) -0.0014(6) 0.0039(6)
O3 0.0255(7) 0.0408(9) 0.0176(7) -0.0008(6) 0.0099(6) -0.0105(7)
O4 0.0199(7) 0.0325(8) 0.0248(7) 0.0048(6) -0.0003(6) 0.0043(6)
F1 0.0182(7) 0.135(2) 0.0784(13) -0.0601(13) -0.0003(7) 0.0120(10)
F2 0.0470(10) 0.0672(12) 0.0608(11) 0.0005(9) -0.0019(8) -0.0372(9)
F3 0.0271(7) 0.1004(14) 0.0274(7) 0.0055(8) -0.0072(6) -0.0143(8)
C1 0.0135(8) 0.0135(8) 0.0161(8) 0.0001(6) 0.0033(6) -0.0014(6)
C2 0.0181(9) 0.0241(10) 0.0166(8) -0.0024(7) 0.0075(7) -0.0039(8)
C3 0.0207(9) 0.0270(10) 0.0147(8) -0.0028(7) 0.0033(7) -0.0053(8)
C4 0.0162(9) 0.0205(9) 0.0203(9) -0.0006(7) 0.0017(7) -0.0026(7)
C5 0.0177(9) 0.0251(10) 0.0235(9) -0.0044(8) 0.0088(7) -0.0031(8)
C6 0.0185(9) 0.0216(9) 0.0176(9) -0.0048(7) 0.0063(7) -0.0045(7)
C7 0.0182(10) 0.0478(14) 0.0248(10) -0.0061(9) 0.0038(8) -0.0057(9)
C8 0.0150(8) 0.0237(10) 0.0140(8) 0.0014(7) 0.0048(6) -0.0015(7)
C9 0.0184(9) 0.0141(8) 0.0190(8) -0.0015(7) 0.0083(7) -0.0016(7)
C10 0.0159(8) 0.0221(9) 0.0144(8) -0.0034(7) 0.0012(6) -0.0013(7)
C11 0.0170(8) 0.0205(9) 0.0134(8) -0.0012(7) 0.0052(6) -0.0047(7)

loop_
_atom_type_symbol
_atom_type_description
_atom_type_scat_dispersion_real
_atom_type_scat_dispersion_imag
_atom_type_scat_source
C C 0.0033 0.0016 'International Tables Vol C Tables 4.2.6.8 and 6.1.1.4'
H H 0.0000 0.0000 'International Tables Vol C Tables 4.2.6.8 and 6.1.1.4'
O O 0.0106 0.0060 'International Tables Vol C Tables 4.2.6.8 and 6.1.1.4'
F F 0.0171 0.0103 'International Tables Vol C Tables 4.2.6.8 and 6.1.1.4'
S S 0.1246 0.1234 'International Tables Vol C Tables 4.2.6.8 and 6.1.1.4'
Mn Mn 0.3368 0.7283 'International Tables Vol C Tables 4.2.6.8 and 6.1.1.4'

loop_
_geom_angle_atom_site_label_1
_geom_angle_atom_site_label_2
_geom_angle_atom_site_label_3
_geom_angle
_geom_angle_site_symmetry_1
_geom_angle_site_symmetry_3
C10 Mn1 C8 88.86(8) . .
C10 Mn1 C9 92.33(8) . .
C8 Mn1 C9 90.22(8) . .
C10 Mn1 C11 88.52(8) . .
C8 Mn1 C11 96.09(8) . .
C9 Mn1 C11 173.64(8) . .
C10 Mn1 S1 95.07(6) . 3_655
C8 Mn1 S1 175.74(6) . 3_655
C9 Mn1 S1 87.97(6) . 3_655
C11 Mn1 S1 85.68(6) . 3_655
C10 Mn1 S1 177.36(6) . .
C8 Mn1 S1 93.51(6) . .
C9 Mn1 S1 88.82(6) . .
C11 Mn1 S1 90.07(5) . .
S1 Mn1 S1 82.599(17) 3_655 .
C1 S1 Mn1 111.70(6) . 3_655
C1 S1 Mn1 111.87(6) . .
Mn1 S1 Mn1 97.401(17) 3_655 .
C2 C1 C6 118.75(16) . .
C2 C1 S1 120.53(14) . .
C6 C1 S1 120.50(14) . .
C3 C2 C1 120.54(17) . .
C3 C2 H2 117.9(14) . .
C1 C2 H2 121.6(14) . .
C4 C3 C2 120.24(18) . .
C4 C3 H3 120.8(16) . .
C2 C3 H3 119.0(16) . .
C3 C4 C5 119.74(18) . .
C3 C4 C7 119.63(18) . .
C5 C4 C7 120.61(18) . .
C6 C5 C4 120.12(18) . .
C6 C5 H5 118.9(15) . .
C4 C5 H5 120.9(15) . .
C5 C6 C1 120.59(17) . .
C5 C6 H6 118.6(14) . .
C1 C6 H6 120.8(14) . .
F1 C7 F3 108.8(2) . .
F1 C7 F2 105.4(2) . .
F3 C7 F2 104.20(19) . .
F1 C7 C4 113.42(19) . .
F3 C7 C4 113.20(18) . .
F2 C7 C4 111.16(19) . .
O1 C8 Mn1 176.60(16) . .
O2 C9 Mn1 177.48(17) . .
O3 C10 Mn1 176.56(16) . .
O4 C11 Mn1 176.59(17) . .

loop_
_geom_bond_atom_site_label_1
_geom_bond_atom_site_label_2
_geom_bond_distance
_geom_bond_site_symmetry_2
Mn1 C10 1.8203(19) .
Mn1 C8 1.821(2) .
Mn1 C9 1.8695(19) .
Mn1 C11 1.8771(19) .
Mn1 S1 2.4008(5) 3_655
Mn1 S1 2.4020(5) .
S1 C1 1.7912(18) .
S1 Mn1 2.4008(5) 3_655
O1 C8 1.145(2) .
O2 C9 1.131(2) .
O3 C10 1.141(2) .
O4 C11 1.133(2) .
F1 C7 1.315(3) .
F2 C7 1.348(3) .
F3 C7 1.323(3) .
C1 C2 1.391(2) .
C1 C6 1.396(2) .
C2 C3 1.387(3) .
C2 H2 0.91(2) .
C3 C4 1.384(3) .
C3 H3 0.94(3) .
C4 C5 1.387(3) .
C4 C7 1.492(3) .
C5 C6 1.385(3) .
C5 H5 0.94(2) .
C6 H6 0.97(2) .
